data_4122203
loop_
_publ_author_name
'Peng, Hai-Yan'
'Lam, Chi-Keung'
'Mak, Thomas C. W.'
'Cai, Zongwei'
'Ma, Wai-Tang'
'Li, Yu-Xue'
'Wong, Henry N. C.'

_publ_section_title
;
 Chiral rodlike platinum complexes, double helical chains, and potential
 asymmetric hydrogenation ligand based on &quot;linear&quot; building
 blocks: 1,8,9,16-tetrahydroxytetraphenylene and
 1,8,9,16-tetrakis(diphenylphosphino)tetraphenylene.
;
_journal_issue 26
_journal_name_full 'Journal of the American Chemical Society'
_journal_page_first 9603
_journal_page_last 9611
_journal_paper_doi 10.1021/ja051013l
_journal_volume 127
_journal_year 2005
_chemical_formula_sum 'C34 H24 N2 O4'
_chemical_formula_weight 524.55
_chemical_name_systematic
; 
 ? 
;
_space_group_IT_number 14
_symmetry_cell_setting monoclinic
_symmetry_space_group_name_Hall '-P 2yn'
_symmetry_space_group_name_H-M 'P 1 21/n 1'
_atom_sites_solution_hydrogens geom
_atom_sites_solution_primary direct
_atom_sites_solution_secondary difmap
_audit_creation_method SHELXL-97
_cell_angle_alpha 90.00
_cell_angle_beta 96.601(2)
_cell_angle_gamma 90.00
_cell_formula_units_Z 4
_cell_length_a 10.0479(8)
_cell_length_b 23.826(2)
_cell_length_c 10.3766(9)
_cell_measurement_reflns_used 1915
_cell_measurement_temperature 293(2)
_cell_measurement_theta_max 44.779
_cell_measurement_theta_min 5.226
_cell_volume 2467.7(4)
_computing_cell_refinement 'Bruker SMART'
_computing_data_collection 'Bruker SMART'
_computing_data_reduction 'Bruker SHELXTL'
_computing_molecular_graphics 'Bruker SHELXTL'
_computing_publication_material 'Bruker SHELXTL'
_computing_structure_refinement 'SHELXL-97 (Sheldrick, 1997)'
_computing_structure_solution 'SHELXS-97 (Sheldrick, 1990)'
_diffrn_ambient_temperature 293(2)
_diffrn_measured_fraction_theta_full 0.997
_diffrn_measured_fraction_theta_max 0.997
_diffrn_measurement_device_type 'CCD area detector'
_diffrn_measurement_method 'phi and omega scans'
_diffrn_radiation_monochromator graphite
_diffrn_radiation_source 'fine-focus sealed tube'
_diffrn_radiation_type MoK\a
_diffrn_radiation_wavelength 0.71073
_diffrn_reflns_av_R_equivalents 0.0562
_diffrn_reflns_av_sigmaI/netI 0.0987
_diffrn_reflns_limit_h_max 8
_diffrn_reflns_limit_h_min -12
_diffrn_reflns_limit_k_max 30
_diffrn_reflns_limit_k_min -30
_diffrn_reflns_limit_l_max 13
_diffrn_reflns_limit_l_min -13
_diffrn_reflns_number 14458
_diffrn_reflns_theta_full 27.00
_diffrn_reflns_theta_max 27.00
_diffrn_reflns_theta_min 1.71
_exptl_absorpt_coefficient_mu 0.093
_exptl_absorpt_correction_T_max 1.00000
_exptl_absorpt_correction_T_min 0.76589
_exptl_absorpt_correction_type empirical
_exptl_crystal_colour colorless
_exptl_crystal_density_diffrn 1.412
_exptl_crystal_density_method 'not measured'
_exptl_crystal_F_000 1096
_exptl_crystal_size_max 0.345
_exptl_crystal_size_mid 0.301
_exptl_crystal_size_min 0.167
_refine_diff_density_max 0.179
_refine_diff_density_min -0.161
_refine_diff_density_rms 0.036
_refine_ls_extinction_coef 0.0011(2)
_refine_ls_extinction_expression Fc^*^=kFc[1+0.001xFc^2^\l^3^/sin(2\q)]^-1/4^
_refine_ls_extinction_method SHELXL
_refine_ls_goodness_of_fit_ref 0.748
_refine_ls_hydrogen_treatment mixed
_refine_ls_matrix_type full
_refine_ls_number_parameters 458
_refine_ls_number_reflns 5363
_refine_ls_number_restraints 1
_refine_ls_restrained_S_all 0.748
_refine_ls_R_factor_all 0.0839
_refine_ls_R_factor_gt 0.0411
_refine_ls_shift/su_max 0.093
_refine_ls_shift/su_mean 0.011
_refine_ls_structure_factor_coef Fsqd
_refine_ls_weighting_details 'calc w=1/[\s^2^(Fo^2^)+(0.0114P)^2^+0.0000P] where P=(Fo^2^+2Fc^2^)/3'
_refine_ls_weighting_scheme calc
_refine_ls_wR_factor_gt 0.0552
_refine_ls_wR_factor_ref 0.0614
_reflns_number_gt 2819
_reflns_number_total 5363
_reflns_threshold_expression >2sigma(I)
_cod_data_source_file ja051013lsi20050205_011736.cif
_cod_data_source_block cd2368
_cod_depositor_comments
;
The following automatic conversions were performed:

'_symmetry_cell_setting' value 'Monoclinic' changed to 'monoclinic'
according to
/usr/data/users/saulius/automatic-downloads/retrospective/ACS/lib/dictionaries/cif_core.dic
dictionary named 'cif_core.dic' version 2.4.2 from 2011-04-26.

Automatic conversion script
Id: cif_fix_values 2281 2013-09-26 08:29:07Z andrius 
;
_cod_original_cell_volume 2467.8(4)
_cod_original_sg_symbol_H-M P2(1)/n
_cod_database_code 4122203

loop_
_symmetry_equiv_pos_as_xyz
'x, y, z'
'-x+1/2, y+1/2, -z+1/2'
'-x, -y, -z'
'x-1/2, -y-1/2, z-1/2'

loop_
_atom_site_label
_atom_site_type_symbol
_atom_site_fract_x
_atom_site_fract_y
_atom_site_fract_z
_atom_site_U_iso_or_equiv
_atom_site_adp_type
_atom_site_occupancy
_atom_site_symmetry_multiplicity
_atom_site_calc_flag
_atom_site_refinement_flags
O1 O 0.80380(12) 0.05246(5) 0.38315(12) 0.0354(3) Uani 1 1 d .
O2 O 0.78390(14) 0.34156(6) 0.54987(12) 0.0541(4) Uani 1 1 d .
O3 O 1.03514(12) 0.04435(5) 0.59027(11) 0.0384(3) Uani 1 1 d .
O4 O 1.08821(16) 0.33227(6) 0.63266(14) 0.0631(4) Uani 1 1 d D
N1 N 0.55882(16) 0.40843(6) 0.50731(16) 0.0426(4) Uani 1 1 d .
N2 N -0.08355(15) 0.51422(6) 0.27996(13) 0.0387(4) Uani 1 1 d .
C1 C 0.76122(17) 0.08704(6) 0.47724(15) 0.0278(4) Uani 1 1 d .
C2 C 0.63543(19) 0.08008(7) 0.51653(17) 0.0345(5) Uani 1 1 d .
C3 C 0.5910(2) 0.11602(8) 0.60613(18) 0.0402(5) Uani 1 1 d .
C4 C 0.67432(19) 0.15774(8) 0.66110(17) 0.0362(5) Uani 1 1 d .
C5 C 0.91908(19) 0.20496(8) 0.82823(18) 0.0369(5) Uani 1 1 d .
C6 C 1.0006(2) 0.24463(8) 0.89498(19) 0.0427(5) Uani 1 1 d .
C7 C 1.0572(2) 0.28665(8) 0.82926(19) 0.0412(5) Uani 1 1 d .
C8 C 1.02853(19) 0.29002(7) 0.69702(18) 0.0382(5) Uani 1 1 d .
C9 C 0.81880(18) 0.30911(7) 0.45122(18) 0.0353(5) Uani 1 1 d .
C10 C 0.7789(2) 0.32085(8) 0.32217(19) 0.0404(5) Uani 1 1 d .
C11 C 0.8190(2) 0.28682(8) 0.2269(2) 0.0428(5) Uani 1 1 d .
C12 C 0.8982(2) 0.24045(8) 0.25851(18) 0.0399(5) Uani 1 1 d .
C13 C 1.15305(19) 0.17749(8) 0.37523(18) 0.0382(5) Uani 1 1 d .
C14 C 1.2379(2) 0.13218(9) 0.4019(2) 0.0434(5) Uani 1 1 d .
C15 C 1.20010(19) 0.08755(8) 0.47298(18) 0.0400(5) Uani 1 1 d .
C16 C 1.07623(18) 0.08757(7) 0.51776(15) 0.0300(4) Uani 1 1 d .
C17 C 0.3310(2) 0.42223(7) 0.54712(18) 0.0377(5) Uani 1 1 d .
C18 C 0.4602(2) 0.40323(8) 0.5815(2) 0.0426(5) Uani 1 1 d .
C19 C 0.5281(2) 0.43500(8) 0.3954(2) 0.0428(5) Uani 1 1 d .
C20 C 0.40373(19) 0.45639(8) 0.35370(19) 0.0376(5) Uani 1 1 d .
C21 C 0.30198(17) 0.45007(6) 0.43023(16) 0.0305(4) Uani 1 1 d .
C22 C 0.16682(17) 0.47273(7) 0.38436(15) 0.0294(4) Uani 1 1 d .
C23 C 0.1532(2) 0.52506(8) 0.32704(17) 0.0352(5) Uani 1 1 d .
C24 C 0.0289(2) 0.54385(8) 0.27818(18) 0.0399(5) Uani 1 1 d .
C25 C -0.0703(2) 0.46458(8) 0.33932(19) 0.0414(5) Uani 1 1 d .
C26 C 0.0502(2) 0.44304(8) 0.39356(18) 0.0395(5) Uani 1 1 d .
C1A C 0.84855(16) 0.12857(6) 0.53204(15) 0.0256(4) Uani 1 1 d .
C4A C 0.80318(17) 0.16413(6) 0.62605(15) 0.0279(4) Uani 1 1 d .
C5B C 0.89165(16) 0.20781(7) 0.69406(16) 0.0293(4) Uani 1 1 d .
C8B C 0.94307(17) 0.25193(6) 0.62702(15) 0.0293(4) Uani 1 1 d .
C9C C 0.90054(17) 0.26234(6) 0.48611(15) 0.0294(4) Uani 1 1 d .
C12C C 0.93883(16) 0.22778(6) 0.38795(16) 0.0305(4) Uani 1 1 d .
C13D C 1.02785(17) 0.17812(6) 0.42030(15) 0.0295(4) Uani 1 1 d .
C16D C 0.98635(17) 0.13256(7) 0.49171(14) 0.0270(4) Uani 1 1 d .
H1 H 0.5752(15) 0.0506(6) 0.4764(13) 0.038(5) Uiso 1 1 d .
H2 H 0.5015(18) 0.1109(7) 0.6311(15) 0.059(6) Uiso 1 1 d .
H3 H 0.6417(14) 0.1850(6) 0.7273(13) 0.033(5) Uiso 1 1 d .
H4 H 0.8771(15) 0.1742(6) 0.8746(13) 0.041(5) Uiso 1 1 d .
H5 H 1.0186(16) 0.2437(6) 0.9903(15) 0.049(5) Uiso 1 1 d .
H6 H 1.1145(17) 0.3155(6) 0.8732(15) 0.053(6) Uiso 1 1 d .
H7 H 0.7190(17) 0.3528(6) 0.3028(14) 0.051(6) Uiso 1 1 d .
H8 H 0.7918(16) 0.2950(6) 0.1345(16) 0.054(6) Uiso 1 1 d .
H9 H 0.9248(15) 0.2147(6) 0.1894(14) 0.042(5) Uiso 1 1 d .
H10 H 1.1814(16) 0.2102(6) 0.3226(14) 0.048(5) Uiso 1 1 d .
H11 H 1.3252(16) 0.1339(6) 0.3721(14) 0.044(5) Uiso 1 1 d .
H12 H 1.2554(17) 0.0554(6) 0.4952(14) 0.050(6) Uiso 1 1 d .
H13 H 0.732(2) 0.0403(8) 0.3347(18) 0.087(8) Uiso 1 1 d .
H14 H 0.712(2) 0.3668(9) 0.5227(18) 0.106(9) Uiso 1 1 d .
H15 H 1.090(2) 0.0136(8) 0.5819(19) 0.095(8) Uiso 1 1 d .
H16 H 1.022(3) 0.3458(16) 0.579(3) 0.11(2) Uiso 1 1 d D
H17 H 0.2681(16) 0.4160(6) 0.6053(15) 0.040(5) Uiso 1 1 d .
H18 H 0.4825(16) 0.3851(6) 0.6642(15) 0.051(6) Uiso 1 1 d .
H19 H 0.5986(15) 0.4396(6) 0.3420(14) 0.032(5) Uiso 1 1 d .
H20 H 0.3930(15) 0.4746(6) 0.2702(14) 0.036(5) Uiso 1 1 d .
H21 H 0.2288(15) 0.5460(6) 0.3164(14) 0.036(5) Uiso 1 1 d .
H22 H 0.0163(16) 0.5797(6) 0.2379(14) 0.045(5) Uiso 1 1 d .
H23 H -0.1509(15) 0.4431(6) 0.3426(13) 0.034(5) Uiso 1 1 d .
H24 H 0.0555(15) 0.4091(6) 0.4341(14) 0.036(5) Uiso 1 1 d .

loop_
_atom_site_aniso_label
_atom_site_aniso_U_11
_atom_site_aniso_U_22
_atom_site_aniso_U_33
_atom_site_aniso_U_23
_atom_site_aniso_U_13
_atom_site_aniso_U_12
O1 0.0299(8) 0.0344(7) 0.0404(8) -0.0099(6) -0.0026(6) 0.0007(6)
O2 0.0555(10) 0.0478(9) 0.0556(9) -0.0145(7) -0.0087(7) 0.0247(8)
O3 0.0418(9) 0.0277(7) 0.0466(8) 0.0040(6) 0.0088(6) 0.0080(7)
O4 0.0711(11) 0.0422(8) 0.0715(10) 0.0135(7) -0.0118(9) -0.0241(8)
N1 0.0357(11) 0.0350(9) 0.0550(11) -0.0010(8) -0.0042(9) 0.0077(8)
N2 0.0321(10) 0.0408(10) 0.0425(10) 0.0060(8) 0.0009(8) 0.0029(8)
C1 0.0278(11) 0.0234(9) 0.0310(10) 0.0011(8) -0.0020(8) 0.0037(8)
C2 0.0326(12) 0.0325(11) 0.0383(12) -0.0004(9) 0.0028(9) -0.0052(10)
C3 0.0283(13) 0.0498(13) 0.0432(12) 0.0062(10) 0.0072(10) -0.0042(11)
C4 0.0347(12) 0.0392(11) 0.0357(11) -0.0028(9) 0.0080(9) 0.0042(10)
C5 0.0385(12) 0.0351(11) 0.0372(12) -0.0001(10) 0.0054(10) 0.0029(10)
C6 0.0494(14) 0.0476(13) 0.0298(12) -0.0068(10) -0.0009(10) 0.0078(11)
C7 0.0435(14) 0.0340(11) 0.0431(13) -0.0111(10) -0.0085(10) 0.0046(10)
C8 0.0428(13) 0.0264(10) 0.0440(12) 0.0000(9) -0.0017(10) 0.0011(10)
C9 0.0329(12) 0.0296(10) 0.0423(12) -0.0030(9) -0.0004(9) 0.0004(9)
C10 0.0398(13) 0.0283(11) 0.0510(14) 0.0064(10) -0.0037(11) 0.0025(10)
C11 0.0492(14) 0.0419(12) 0.0361(13) 0.0108(10) -0.0005(10) -0.0050(11)
C12 0.0496(14) 0.0359(11) 0.0349(12) 0.0021(10) 0.0084(10) -0.0003(10)
C13 0.0373(13) 0.0337(11) 0.0459(12) -0.0023(10) 0.0149(10) -0.0054(10)
C14 0.0277(12) 0.0432(12) 0.0619(14) -0.0079(10) 0.0159(11) -0.0023(11)
C15 0.0294(12) 0.0352(12) 0.0562(13) -0.0060(10) 0.0078(10) 0.0059(10)
C16 0.0313(11) 0.0267(10) 0.0319(10) -0.0029(8) 0.0030(8) 0.0002(9)
C17 0.0389(13) 0.0358(11) 0.0390(12) 0.0056(9) 0.0068(10) 0.0056(10)
C18 0.0470(15) 0.0349(11) 0.0436(13) 0.0059(10) -0.0047(11) 0.0044(11)
C19 0.0333(13) 0.0431(12) 0.0529(14) -0.0010(10) 0.0088(11) 0.0046(11)
C20 0.0360(13) 0.0403(12) 0.0366(12) 0.0039(10) 0.0040(10) 0.0072(10)
C21 0.0297(11) 0.0253(9) 0.0362(11) -0.0021(8) 0.0020(9) 0.0026(9)
C22 0.0289(11) 0.0301(10) 0.0292(10) -0.0021(8) 0.0035(8) 0.0039(9)
C23 0.0288(12) 0.0358(11) 0.0402(12) 0.0052(9) 0.0006(9) -0.0039(10)
C24 0.0368(13) 0.0362(12) 0.0454(12) 0.0101(10) -0.0009(10) 0.0020(11)
C25 0.0296(13) 0.0406(12) 0.0539(13) 0.0059(10) 0.0046(10) -0.0048(11)
C26 0.0378(13) 0.0315(11) 0.0498(13) 0.0081(10) 0.0073(10) 0.0016(10)
C1A 0.0259(10) 0.0212(9) 0.0293(10) 0.0031(8) 0.0022(8) 0.0031(8)
C4A 0.0279(11) 0.0264(10) 0.0291(10) 0.0031(8) 0.0022(8) 0.0037(8)
C5B 0.0296(11) 0.0251(9) 0.0332(11) -0.0027(8) 0.0036(8) 0.0073(9)
C8B 0.0314(11) 0.0241(9) 0.0318(10) -0.0029(8) 0.0007(8) 0.0049(9)
C9C 0.0313(11) 0.0213(9) 0.0347(11) 0.0018(8) 0.0007(8) -0.0027(8)
C12C 0.0305(11) 0.0245(9) 0.0369(11) 0.0034(8) 0.0050(9) -0.0029(8)
C13D 0.0313(11) 0.0246(10) 0.0328(10) -0.0044(8) 0.0044(8) -0.0010(9)
C16D 0.0258(10) 0.0252(9) 0.0299(10) -0.0054(8) 0.0033(8) -0.0003(8)

loop_
_atom_type_symbol
_atom_type_description
_atom_type_scat_dispersion_real
_atom_type_scat_dispersion_imag
_atom_type_scat_source
C C 0.0033 0.0016 'International Tables Vol C Tables 4.2.6.8 and 6.1.1.4'
H H 0.0000 0.0000 'International Tables Vol C Tables 4.2.6.8 and 6.1.1.4'
N N 0.0061 0.0033 'International Tables Vol C Tables 4.2.6.8 and 6.1.1.4'
O O 0.0106 0.0060 'International Tables Vol C Tables 4.2.6.8 and 6.1.1.4'

loop_
_geom_angle_atom_site_label_1
_geom_angle_atom_site_label_2
_geom_angle_atom_site_label_3
_geom_angle
C1 O1 H13 107.7(13)
C9 O2 H14 112.7(12)
C16 O3 H15 108.8(13)
C8 O4 H16 104(3)
C19 N1 C18 115.95(18)
C25 N2 C24 115.84(17)
C2 C1 O1 120.31(15)
C2 C1 C1A 121.14(17)
O1 C1 C1A 118.55(15)
C3 C2 C1 120.24(18)
C3 C2 H1 119.8(9)
C1 C2 H1 119.9(9)
C2 C3 C4 119.93(19)
C2 C3 H2 118.9(10)
C4 C3 H2 121.1(10)
C3 C4 C4A 120.59(18)
C3 C4 H3 120.5(8)
C4A C4 H3 118.9(8)
C6 C5 C5B 120.41(18)
C6 C5 H4 121.3(9)
C5B C5 H4 118.3(9)
C7 C6 C5 120.36(19)
C7 C6 H5 118.4(9)
C5 C6 H5 121.2(9)
C6 C7 C8 119.28(19)
C6 C7 H6 122.5(10)
C8 C7 H6 118.1(10)
C7 C8 O4 118.24(17)
C7 C8 C8B 121.93(18)
O4 C8 C8B 119.83(16)
O2 C9 C10 122.91(16)
O2 C9 C9C 116.73(16)
C10 C9 C9C 120.35(17)
C11 C10 C9 120.13(18)
C11 C10 H7 122.4(9)
C9 C10 H7 117.4(9)
C10 C11 C12 120.67(19)
C10 C11 H8 120.8(10)
C12 C11 H8 118.5(10)
C11 C12 C12C 120.06(18)
C11 C12 H9 120.9(9)
C12C C12 H9 119.0(9)
C14 C13 C13D 120.10(19)
C14 C13 H10 120.2(9)
C13D C13 H10 119.7(9)
C15 C14 C13 120.61(19)
C15 C14 H11 121.6(10)
C13 C14 H11 117.7(10)
C14 C15 C16 119.86(19)
C14 C15 H12 124.0(10)
C16 C15 H12 116.1(10)
O3 C16 C15 121.82(16)
O3 C16 C16D 116.85(16)
C15 C16 C16D 121.33(17)
C18 C17 C21 118.70(19)
C18 C17 H17 117.7(10)
C21 C17 H17 123.6(10)
N1 C18 C17 124.08(19)
N1 C18 H18 116.4(10)
C17 C18 H18 119.5(11)
N1 C19 C20 124.4(2)
N1 C19 H19 116.7(9)
C20 C19 H19 118.9(9)
C21 C20 C19 119.22(18)
C21 C20 H20 123.7(9)
C19 C20 H20 117.0(9)
C20 C21 C17 117.64(18)
C20 C21 C22 119.22(15)
C17 C21 C22 123.14(17)
C26 C22 C23 116.70(17)
C26 C22 C21 122.83(15)
C23 C22 C21 120.46(17)
C24 C23 C22 119.73(19)
C24 C23 H21 120.4(9)
C22 C23 H21 119.7(9)
N2 C24 C23 124.07(18)
N2 C24 H22 114.2(10)
C23 C24 H22 121.7(10)
N2 C25 C26 123.86(19)
N2 C25 H23 116.7(9)
C26 C25 H23 119.5(9)
C25 C26 C22 119.64(18)
C25 C26 H24 121.5(10)
C22 C26 H24 118.9(10)
C1 C1A C4A 118.00(15)
C1 C1A C16D 119.28(15)
C4A C1A C16D 122.70(15)
C4 C4A C1A 120.02(16)
C4 C4A C5B 118.28(16)
C1A C4A C5B 121.67(15)
C5 C5B C8B 119.69(16)
C5 C5B C4A 118.59(15)
C8B C5B C4A 121.69(15)
C5B C8B C8 118.20(15)
C5B C8B C9C 122.19(14)
C8 C8B C9C 119.40(15)
C12C C9C C9 118.73(15)
C12C C9C C8B 122.88(14)
C9 C9C C8B 118.39(15)
C12 C12C C9C 120.05(16)
C12 C12C C13D 119.29(15)
C9C C12C C13D 120.62(15)
C13 C13D C16D 120.24(16)
C13 C13D C12C 118.21(16)
C16D C13D C12C 121.53(15)
C13D C16D C16 117.84(15)
C13D C16D C1A 122.52(15)
C16 C16D C1A 119.49(15)

loop_
_geom_bond_atom_site_label_1
_geom_bond_atom_site_label_2
_geom_bond_distance
O1 C1 1.3825(18)
O1 H13 0.876(19)
O2 C9 1.3605(19)
O2 H14 0.96(2)
O3 C16 1.3670(18)
O3 H15 0.93(2)
O4 C8 1.382(2)
O4 H16 0.880(19)
N1 C19 1.327(2)
N1 C18 1.329(2)
N2 C25 1.333(2)
N2 C24 1.334(2)
C1 C2 1.382(2)
C1 C1A 1.399(2)
C2 C3 1.376(2)
C2 H1 0.989(14)
C3 C4 1.380(2)
C3 H2 0.972(18)
C4 C4A 1.393(2)
C4 H3 1.026(14)
C5 C6 1.383(2)
C5 C5B 1.390(2)
C5 H4 0.996(14)
C6 C7 1.371(2)
C6 H5 0.985(14)
C7 C8 1.372(2)
C7 H6 0.975(16)
C8 C8B 1.395(2)
C9 C10 1.381(2)
C9 C9C 1.407(2)
C10 C11 1.374(2)
C10 H7 0.977(15)
C11 C12 1.379(2)
C11 H8 0.985(15)
C12 C12C 1.391(2)
C12 H9 1.002(14)
C13 C14 1.384(2)
C13 C13D 1.392(2)
C13 H10 1.011(15)
C14 C15 1.373(2)
C14 H11 0.963(16)
C15 C16 1.378(2)
C15 H12 0.959(15)
C16 C16D 1.408(2)
C17 C18 1.383(2)
C17 C21 1.384(2)
C17 H17 0.935(15)
C18 H18 0.964(15)
C19 C20 1.373(2)
C19 H19 0.955(14)
C20 C21 1.373(2)
C20 H20 0.963(14)
C21 C22 1.488(2)
C22 C26 1.381(2)
C22 C23 1.381(2)
C23 C24 1.368(2)
C23 H21 0.927(15)
C24 H22 0.954(15)
C25 C26 1.375(2)
C25 H23 0.962(14)
C26 H24 0.911(14)
C1A C4A 1.407(2)
C1A C16D 1.495(2)
C4A C5B 1.493(2)
C5B C8B 1.392(2)
C8B C9C 1.496(2)
C9C C12C 1.398(2)
C12C C13D 1.498(2)
C13D C16D 1.404(2)

loop_
_geom_torsion_atom_site_label_1
_geom_torsion_atom_site_label_2
_geom_torsion_atom_site_label_3
_geom_torsion_atom_site_label_4
_geom_torsion
O1 C1 C2 C3 -177.23(15)
C1A C1 C2 C3 3.4(3)
C1 C2 C3 C4 -2.7(3)
C2 C3 C4 C4A 0.5(3)
C5B C5 C6 C7 -1.1(3)
C5 C6 C7 C8 2.1(3)
C6 C7 C8 O4 -179.11(17)
C6 C7 C8 C8B 0.1(3)
O2 C9 C10 C11 179.16(17)
C9C C9 C10 C11 0.0(3)
C9 C10 C11 C12 0.5(3)
C10 C11 C12 C12C -0.2(3)
C13D C13 C14 C15 -0.2(3)
C13 C14 C15 C16 0.4(3)
C14 C15 C16 O3 -179.17(16)
C14 C15 C16 C16D 0.3(3)
C19 N1 C18 C17 1.7(3)
C21 C17 C18 N1 -2.2(3)
C18 N1 C19 C20 -0.3(3)
N1 C19 C20 C21 -0.6(3)
C19 C20 C21 C17 0.2(3)
C19 C20 C21 C22 -179.36(16)
C18 C17 C21 C20 1.1(3)
C18 C17 C21 C22 -179.37(16)
C20 C21 C22 C26 135.75(18)
C17 C21 C22 C26 -43.8(2)
C20 C21 C22 C23 -42.8(2)
C17 C21 C22 C23 137.64(18)
C26 C22 C23 C24 -2.7(3)
C21 C22 C23 C24 175.98(16)
C25 N2 C24 C23 3.2(3)
C22 C23 C24 N2 -1.1(3)
C24 N2 C25 C26 -1.7(3)
N2 C25 C26 C22 -2.0(3)
C23 C22 C26 C25 4.1(3)
C21 C22 C26 C25 -174.51(16)
C2 C1 C1A C4A -1.7(2)
O1 C1 C1A C4A 178.91(13)
C2 C1 C1A C16D 176.72(15)
O1 C1 C1A C16D -2.7(2)
C3 C4 C4A C1A 1.2(3)
C3 C4 C4A C5B -176.57(15)
C1 C1A C4A C4 -0.6(2)
C16D C1A C4A C4 -178.93(15)
C1 C1A C4A C5B 177.11(14)
C16D C1A C4A C5B -1.2(2)
C6 C5 C5B C8B -2.1(3)
C6 C5 C5B C4A 180.00(16)
C4 C4A C5B C5 57.9(2)
C1A C4A C5B C5 -119.80(18)
C4 C4A C5B C8B -119.90(18)
C1A C4A C5B C8B 62.4(2)
C5 C5B C8B C8 4.2(2)
C4A C5B C8B C8 -177.94(15)
C5 C5B C8B C9C -170.43(15)
C4A C5B C8B C9C 7.4(2)
C7 C8 C8B C5B -3.3(3)
O4 C8 C8B C5B 175.92(15)
C7 C8 C8B C9C 171.50(17)
O4 C8 C8B C9C -9.3(2)
O2 C9 C9C C12C 179.96(15)
C10 C9 C9C C12C -0.8(2)
O2 C9 C9C C8B -0.3(2)
C10 C9 C9C C8B 178.94(16)
C5B C8B C9C C12C -71.9(2)
C8 C8B C9C C12C 113.50(18)
C5B C8B C9C C9 108.34(18)
C8 C8B C9C C9 -66.3(2)
C11 C12 C12C C9C -0.6(3)
C11 C12 C12C C13D -178.38(16)
C9 C9C C12C C12 1.1(2)
C8B C9C C12C C12 -178.63(16)
C9 C9C C12C C13D 178.86(15)
C8B C9C C12C C13D -0.9(2)
C14 C13 C13D C16D -0.7(3)
C14 C13 C13D C12C -179.39(16)
C12 C12C C13D C13 60.6(2)
C9C C12C C13D C13 -117.11(19)
C12 C12C C13D C16D -118.02(18)
C9C C12C C13D C16D 64.2(2)
C13 C13D C16D C16 1.3(2)
C12C C13D C16D C16 179.95(14)
C13 C13D C16D C1A -174.26(16)
C12C C13D C16D C1A 4.4(2)
O3 C16 C16D C13D 178.35(13)
C15 C16 C16D C13D -1.1(2)
O3 C16 C16D C1A -5.9(2)
C15 C16 C16D C1A 174.62(16)
C1 C1A C16D C13D 112.35(18)
C4A C1A C16D C13D -69.3(2)
C1 C1A C16D C16 -63.2(2)
C4A C1A C16D C16 115.15(17)
